data_1559968
loop_
_publ_author_name
'Sillanpaa, Reijo'
'Rissanen, Kari'

_publ_section_title
;
 Copper(II) Complexes of 3-Aminopropanols. Synthesis and Structure of
 Trimeric Tetrakis(3-aminopropanolato)tricopper(II) Nitrate
;
_journal_name_full 'Acta Chemica Scandinavica'
_journal_page_first 1013
_journal_page_last 1017
_journal_paper_doi 10.3891/acta.chem.scand.44-1013
_journal_volume 44
_journal_year 1990
_chemical_formula_sum 'C12 H32 Cu3 N6 O10'
_chemical_formula_weight 611.09
_chemical_name_common
;
Trimeric Tetrakis(3-aminopropanolato)tricopper(II) Nitrate
;
_space_group_IT_number 15
_space_group_name_Hall '-C 2yc'
_space_group_name_H-M_alt 'C 1 2/c 1'
_symmetry_cell_setting monoclinic
_symmetry_Int_Tables_number 15
_symmetry_space_group_name_Hall '-C 2yc'
_symmetry_space_group_name_H-M 'C 1 2/c 1'
_cell_angle_alpha 90.
_cell_angle_beta 119.87(2)
_cell_angle_gamma 90.
_cell_formula_units_Z 8
_cell_length_a 20.828(8)
_cell_length_b 13.064(2)
_cell_length_c 19.337(8)
_cell_volume 4563(3)
_diffrn_ambient_temperature 291
_diffrn_radiation_probe x-ray
_diffrn_radiation_type MoK\a
_diffrn_radiation_wavelength 0.71069
_exptl_absorpt_coefficient_mu 2.84
_exptl_crystal_density_diffrn 1.779
_exptl_crystal_F_000 2504
_refine_ls_number_parameters 376
_refine_ls_number_reflns 2603
_refine_ls_R_factor_gt 0.028
_refine_ls_wR_factor_gt 0.039
_cod_data_source_file Acta-Chem-Scand-1990-44-1013.cif
_cod_data_source_block 1
_cod_original_sg_symbol_H-M 'C 2/c'
_cod_database_code 1559968

loop_
_space_group_symop_id
_space_group_symop_operation_xyz
1 x,y,z
2 -x,y,1/2-z
3 -x,-y,-z
4 x,-y,1/2+z
5 1/2+x,1/2+y,z
6 1/2-x,1/2+y,1/2-z
7 1/2-x,1/2-y,-z
8 1/2+x,1/2-y,1/2+z

loop_
_atom_site_label
_atom_site_type_symbol
_atom_site_thermal_displace_type
_atom_site_fract_x
_atom_site_fract_y
_atom_site_fract_z
_atom_site_occupancy
_atom_site_U_iso_or_equiv
_atom_site_calc_flag
_atom_site_refinement_flags
_atom_site_disorder_assembly
_atom_site_disorder_group
Cu1 Cu Uiso 0.14512(2) 0.08122(4) 0.62022(2) 1.000 0.0333(1) . . . .
Cu2 Cu Uiso 0.26967(2) -0.03804(4) 0.74425(2) 1.000 0.0343(1) . . . .
Cu3 Cu Uiso 0.00925(2) 0.18925(4) 0.49433(2) 1.000 0.0399(1) . . . .
O1 O Uiso 0.18260(10) 0.0346(2) 0.72770(10) 1.000 0.0455(8) . . . .
O2 O Uiso 0.22010(10) -0.0170(2) 0.62910(10) 1.000 0.0347(6) . . . .
O3 O Uiso 0.10880(10) 0.1528(2) 0.51980(10) 1.000 0.0426(8) . . . .
O4 O Uiso 0.04470(10) 0.1138(2) 0.59150(10) 1.000 0.0484(8) . . . .
O5 O Uiso 0.2372(2) 0.2218(3) 0.6754(2) 1.000 0.0887(13) . . . .
O6 O Uiso 0.3373(2) 0.1442(3) 0.7608(2) 1.000 0.1077(13) . . . .
O7 O Uiso 0.3073(3) 0.2860(3) 0.7883(2) 1.000 0.0874(13) . . . .
O8 O Uiso 0.0301(2) 0.3537(3) 0.5726(2) 1.000 0.0659(13) . . . .
O9 O Uiso -0.0747(2) 0.4239(3) 0.4931(2) 1.000 0.0773(13) . . . .
O10 O Uiso -0.0038(2) 0.4880(3) 0.6089(2) 1.000 0.0950(13) . . . .
N1 N Uiso 0.3108(2) -0.0616(2) 0.8611(2) 1.000 0.0408(9) . . . .
N2 N Uiso 0.3552(2) -0.1148(3) 0.7504(2) 1.000 0.0541(11) . . . .
N3 N Uiso -0.0140(2) 0.2715(3) 0.3986(2) 1.000 0.0598(11) . . . .
N4 N Uiso -0.0969(2) 0.1953(3) 0.4697(2) 1.000 0.0516(11) . . . .
N5 N Uiso 0.2952(2) 0.2181(3) 0.7401(2) 1.000 0.0545(13) . . . .
N6 N Uiso -0.0167(2) 0.4228(3) 0.5582(2) 1.000 0.0532(13) . . . .
C1 C Uiso 0.1686(2) 0.0766(4) 0.7849(2) 1.000 0.0519(13) . . . .
C2 C Uiso 0.2358(2) 0.0774(4) 0.8682(2) 1.000 0.0519(13) . . . .
C3 C Uiso 0.2661(2) -0.0279(3) 0.8966(2) 1.000 0.0469(13) . . . .
C4 C Uiso 0.2610(2) -0.0060(3) 0.5892(2) 1.000 0.0431(13) . . . .
C5 C Uiso 0.3160(2) -0.0939(4) 0.6083(2) 1.000 0.0545(13) . . . .
C6 C Uiso 0.3802(2) -0.0919(4) 0.6928(2) 1.000 0.0633(13) . . . .
C7 C Uiso 0.1489(2) 0.1865(4) 0.4836(2) 1.000 0.0532(13) . . . .
C8 C Uiso 0.1141(3) 0.2778(4) 0.4295(3) 1.000 0.0697(13) . . . .
C9 C Uiso 0.0361(3) 0.2670(5) 0.3660(2) 1.000 0.0735(13) . . . .
C10 C Uiso 0.0073(2) 0.0884(4) 0.6322(3) 1.000 0.0671(13) . . . .
C11 C Uiso -0.0748(2) 0.0853(5) 0.5809(3) 1.000 0.0709(13) . . . .
C12 C Uiso -0.1093(2) 0.1814(4) 0.5370(3) 1.000 0.0583(13) . . . .
H(N11) H Uiso 0.352(3) -0.039(4) 0.887(3) 1.000 0.0633 . . . .
H(N12) H Uiso 0.313(3) -0.127(4) 0.865(3) 1.000 0.0633 . . . .
H(N21) H Uiso 0.339(3) -0.175(4) 0.744(3) 1.000 0.0633 . . . .
H(N22) H Uiso 0.389(3) -0.120(4) 0.796(3) 1.000 0.0633 . . . .
H(N31) H Uiso -0.012(3) 0.344(4) 0.416(3) 1.000 0.0633 . . . .
H(N32) H Uiso -0.051(3) 0.258(4) 0.364(3) 1.000 0.0633 . . . .
H(N41) H Uiso -0.124(3) 0.160(4) 0.426(3) 1.000 0.0633 . . . .
H(N42) H Uiso -0.116(3) 0.263(4) 0.449(3) 1.000 0.0633 . . . .
H11 H Uiso 0.136(3) 0.027(4) 0.785(3) 1.000 0.0633 . . . .
H12 H Uiso 0.150(3) 0.144(4) 0.772(3) 1.000 0.0633 . . . .
H21 H Uiso 0.220(3) 0.106(4) 0.906(3) 1.000 0.0633 . . . .
H22 H Uiso 0.270(3) 0.112(4) 0.870(3) 1.000 0.0633 . . . .
H31 H Uiso 0.293(3) -0.031(4) 0.951(3) 1.000 0.0633 . . . .
H32 H Uiso 0.225(3) -0.076(4) 0.879(3) 1.000 0.0633 . . . .
H41 H Uiso 0.285(3) 0.058(4) 0.604(3) 1.000 0.0633 . . . .
H42 H Uiso 0.230(3) -0.001(4) 0.533(3) 1.000 0.0633 . . . .
H51 H Uiso 0.335(3) -0.090(4) 0.574(3) 1.000 0.0633 . . . .
H52 H Uiso 0.288(3) -0.163(4) 0.601(3) 1.000 0.0633 . . . .
H61 H Uiso 0.417(3) -0.147(4) 0.699(3) 1.000 0.0633 . . . .
H62 H Uiso 0.397(3) -0.023(4) 0.700(3) 1.000 0.0633 . . . .
H71 H Uiso 0.156(3) 0.130(4) 0.453(3) 1.000 0.0633 . . . .
H72 H Uiso 0.200(3) 0.197(4) 0.522(3) 1.000 0.0633 . . . .
H81 H Uiso 0.142(3) 0.287(4) 0.401(3) 1.000 0.0633 . . . .
H82 H Uiso 0.113(3) 0.350(4) 0.467(3) 1.000 0.0633 . . . .
H91 H Uiso 0.024(2) 0.323(4) 0.328(3) 1.000 0.0633 . . . .
H92 H Uiso 0.048(2) 0.191(4) 0.351(3) 1.000 0.0633 . . . .
H101 H Uiso 0.018(3) 0.156(4) 0.661(3) 1.000 0.0633 . . . .
H102 H Uiso 0.025(3) 0.024(4) 0.662(3) 1.000 0.0633 . . . .
H111 H Uiso -0.099(3) 0.055(4) 0.616(3) 1.000 0.0633 . . . .
H112 H Uiso -0.085(3) 0.025(4) 0.540(3) 1.000 0.0633 . . . .
H121 H Uiso -0.160(3) 0.181(4) 0.525(3) 1.000 0.0633 . . . .
H122 H Uiso -0.086(3) 0.254(5) 0.576(3) 1.000 0.0633 . . . .

loop_
_atom_type_symbol
_atom_type_description
_atom_type_scat_dispersion_real
_atom_type_scat_dispersion_imag
_atom_type_scat_source
C C 0.0033 0.0016 ' International Tables Vol C Tables 4.2.6.8 and 6.1.1.4'
H H 0.0000 0.0000 ' International Tables Vol C Tables 4.2.6.8 and 6.1.1.4'
Cu Cu 0.3201 1.2651 ' International Tables Vol C Tables 4.2.6.8 and 6.1.1.4'
N N 0.0061 0.0033 ' International Tables Vol C Tables 4.2.6.8 and 6.1.1.4'
O O 0.0106 0.0060 ' International Tables Vol C Tables 4.2.6.8 and 6.1.1.4'

loop_
_geom_angle_atom_site_label_1
_geom_angle_atom_site_label_2
_geom_angle_atom_site_label_3
_geom_angle
_geom_angle_site_symmetry_1
_geom_angle_site_symmetry_2
_geom_angle_site_symmetry_3
_geom_angle_publ_flag
O1 Cu1 O2 79.68(9) . . . yes
O1 Cu1 O3 169.61(11) . . . yes
O1 Cu1 O4 100.37(9) . . . yes
O1 Cu1 O5 87.64(11) . . . yes
O2 Cu1 O3 107.45(9) . . . yes
O2 Cu1 O4 150.81(11) . . . yes
O2 Cu1 O5 92.03(12) . . . yes
O3 Cu1 O4 77.20(9) . . . yes
O3 Cu1 O5 84.61(11) . . . yes
O4 Cu1 O5 117.17(13) . . . yes
O1 Cu2 O2 79.74(9) . . . yes
O1 Cu2 O6 88.73(12) . . . yes
O1 Cu2 N1 95.83(13) . . . yes
O1 Cu2 N2 174.67(11) . . . yes
O1 Cu2 O7 88.86(15) . . 6_546 yes
O2 Cu2 O6 87.67(11) . . . yes
O2 Cu2 N1 174.47(15) . . . yes
O2 Cu2 N2 95.05(12) . . . yes
O2 Cu2 O7 86.47(11) . . 6_546 yes
O6 Cu2 N1 95.57(12) . . . yes
O6 Cu2 N2 92.20(15) . . . yes
O6 Cu2 O7 173.98(11) . . 6_546 yes
N1 Cu2 N2 89.31(16) . . . yes
O7 Cu2 N1 90.16(12) 6_546 . . yes
O7 Cu2 N2 89.70(18) 6_546 . . yes
O3 Cu3 O4 77.47(9) . . . yes
O3 Cu3 O8 102.29(13) . . . yes
O3 Cu3 N3 95.94(15) . . . yes
O3 Cu3 N4 167.94(14) . . . yes
O4 Cu3 O8 89.01(11) . . . yes
O4 Cu3 N3 172.68(15) . . . yes
O4 Cu3 N4 95.36(13) . . . yes
O8 Cu3 N3 89.30(14) . . . yes
O8 Cu3 N4 87.11(15) . . . yes
N3 Cu3 N4 91.66(17) . . . yes
Cu1 O1 Cu2 100.24(10) . . . yes
Cu1 O1 C1 127.1(2) . . . yes
Cu2 O1 C1 128.0(2) . . . yes
Cu1 O2 Cu2 97.92(10) . . . yes
Cu1 O2 C4 123.8(2) . . . yes
Cu2 O2 C4 121.1(2) . . . yes
Cu1 O3 Cu3 101.99(10) . . . yes
Cu1 O3 C7 128.3(2) . . . yes
Cu3 O3 C7 128.7(2) . . . yes
Cu1 O4 Cu3 103.27(11) . . . yes
Cu1 O4 C10 128.0(2) . . . yes
Cu3 O4 C10 128.7(3) . . . yes
Cu1 O5 N5 124.4(3) . . . yes
Cu2 O6 N5 114.1(3) . . . yes
Cu2 O7 N5 124.8(3) 6_556 . . yes
Cu3 O8 N6 126.4(3) . . . yes
Cu2 N1 C3 117.8(3) . . . yes
Cu2 N2 C6 119.5(3) . . . yes
Cu3 N3 C9 119.1(3) . . . yes
Cu3 N4 C12 116.4(3) . . . yes
O5 N5 O6 122.7(4) . . . yes
O5 N5 O7 118.2(4) . . . yes
O6 N5 O7 118.7(4) . . . yes
O8 N6 O9 119.5(4) . . . yes
O8 N6 O10 119.2(4) . . . yes
O9 N6 O10 121.4(4) . . . yes
O1 C1 C2 113.5(4) . . . yes
H(N11) N1 H(N12) 109(6) . . . no
Cu2 N1 H(N11) 112(4) . . . no
Cu2 N1 H(N12) 103(3) . . . no
C3 N1 H(N11) 109(4) . . . no
C3 N1 H(N12) 106(4) . . . no
Cu2 N2 H(N22) 112(4) . . . no
C6 N2 H(N21) 110(4) . . . no
Cu2 N2 H(N21) 100(5) . . . no
C1 C2 C3 112.3(4) . . . no
H(N21) N2 H(N22) 99(5) . . . no
C6 N2 H(N22) 113(5) . . . no
H(N31) N3 H(N32) 112(5) . . . no
C9 N3 H(N32) 104(5) . . . no
Cu3 N3 H(N31) 105(3) . . . no
Cu3 N3 H(N32) 112(4) . . . no
C9 N3 H(N31) 105(4) . . . no
N1 C3 C2 110.6(3) . . . yes
O2 C4 C5 112.0(3) . . . yes
C12 N4 H(N41) 119(4) . . . no
Cu3 N4 H(N41) 108(5) . . . no
Cu3 N4 H(N42) 108(4) . . . no
C12 N4 H(N42) 105(4) . . . no
H(N41) N4 H(N42) 98(5) . . . no
C4 C5 C6 113.6(4) . . . no
N2 C6 C5 111.0(4) . . . yes
O3 C7 C8 113.2(4) . . . yes
C7 C8 C9 116.7(5) . . . no
N3 C9 C8 111.3(4) . . . yes
O4 C10 C11 114.1(4) . . . yes
C10 C11 C12 115.2(5) . . . no
N4 C12 C11 111.4(4) . . . yes
O1 C1 H11 100(4) . . . no
O1 C1 H12 112(4) . . . no
C2 C1 H11 107(3) . . . no
C2 C1 H12 108(3) . . . no
H11 C1 H12 116(6) . . . no
C1 C2 H21 108(3) . . . no
C1 C2 H22 112(3) . . . no
C3 C2 H21 108(3) . . . no
C3 C2 H22 107(4) . . . no
H21 C2 H22 111(5) . . . no
N1 C3 H31 111(4) . . . no
N1 C3 H32 107(4) . . . no
C2 C3 H31 112(3) . . . no
C2 C3 H32 109(3) . . . no
H31 C3 H32 108(5) . . . no
O2 C4 H41 107(4) . . . no
O2 C4 H42 112(4) . . . no
C5 C4 H41 112(4) . . . no
C5 C4 H42 109(4) . . . no
H41 C4 H42 104(4) . . . no
C4 C5 H51 109(3) . . . no
C4 C5 H52 108(4) . . . no
C6 C5 H51 108(4) . . . no
C6 C5 H52 107(3) . . . no
H51 C5 H52 111(5) . . . no
N2 C6 H61 107(3) . . . no
N2 C6 H62 109(4) . . . no
C5 C6 H61 109(3) . . . no
C5 C6 H62 104(3) . . . no
H61 C6 H62 117(5) . . . no
O3 C7 H71 111(4) . . . no
O3 C7 H72 112(3) . . . no
C8 C7 H71 110(3) . . . no
C8 C7 H72 113(3) . . . no
H71 C7 H72 97(5) . . . no
C7 C8 H81 106(3) . . . no
C7 C8 H82 111(2) . . . no
C9 C8 H81 105(3) . . . no
C9 C8 H82 104(3) . . . no
H81 C8 H82 116(4) . . . no
N3 C9 H91 109(3) . . . no
N3 C9 H92 117(3) . . . no
C8 C9 H91 109(3) . . . no
C8 C9 H92 90(3) . . . no
H91 C9 H92 119(4) . . . no
O4 C10 H101 94(4) . . . no
O4 C10 H102 113(4) . . . no
C11 C10 H101 105(4) . . . no
C11 C10 H102 110(4) . . . no
H101 C10 H102 121(4) . . . no
C10 C11 H111 109(3) . . . no
C10 C11 H112 105(4) . . . no
C12 C11 H111 115(3) . . . no
C12 C11 H112 110(3) . . . no
H111 C11 H112 102(4) . . . no
N4 C12 H121 117(3) . . . no
N4 C12 H122 106(3) . . . no
C11 C12 H121 107(3) . . . no
C11 C12 H122 113(3) . . . no
H121 C12 H122 102(5) . . . no

loop_
_geom_bond_atom_site_label_1
_geom_bond_atom_site_label_2
_geom_bond_distance
_geom_bond_site_symmetry_1
_geom_bond_site_symmetry_2
_geom_bond_publ_flag
Cu1 O1 1.919(2) . . yes
Cu1 O2 1.962(3) . . yes
Cu1 O3 1.938(2) . . yes
Cu1 O4 1.925(2) . . yes
Cu1 O5 2.480(4) . . yes
Cu2 O1 1.927(3) . . yes
Cu2 O2 1.9518(19) . . yes
Cu2 O6 2.703(4) . . yes
Cu2 N1 2.002(3) . . yes
Cu2 N2 1.996(5) . . yes
Cu2 O7 2.692(5) . 6_546 yes
Cu3 O3 1.937(2) . . yes
Cu3 O4 1.915(2) . . yes
Cu3 O8 2.538(4) . . yes
Cu3 N3 1.981(4) . . yes
Cu3 N4 2.018(5) . . yes
O1 C1 1.390(5) . . yes
O2 C4 1.413(5) . . yes
O3 C7 1.401(5) . . yes
O4 C10 1.395(6) . . yes
O5 N5 1.234(5) . . yes
O6 N5 1.230(6) . . yes
O7 N5 1.219(5) . . yes
O8 N6 1.254(6) . . yes
O9 N6 1.237(5) . . yes
O10 N6 1.223(5) . . yes
N1 C3 1.473(6) . . yes
N2 C6 1.476(6) . . yes
N3 C9 1.465(8) . . yes
N4 C12 1.459(6) . . yes
C1 C2 1.519(5) . . no
N1 H(N11) 0.80(6) . . no
N1 H(N12) 0.86(5) . . no
N2 H(N21) 0.84(5) . . no
N2 H(N22) 0.81(5) . . no
C2 C3 1.499(6) . . no
N3 H(N32) 0.75(6) . . no
N3 H(N31) 1.00(5) . . no
N4 H(N41) 0.88(5) . . no
C4 C5 1.532(6) . . no
N4 H(N42) 0.97(5) . . no
C5 C6 1.511(5) . . no
C7 C8 1.512(7) . . no
C8 C9 1.477(8) . . no
C10 C11 1.490(7) . . no
C11 C12 1.485(8) . . no
C1 H11 0.94(6) . . no
C1 H12 0.94(5) . . no
C2 H21 1.01(6) . . no
C2 H22 0.83(7) . . no
C3 H31 0.91(5) . . no
C3 H32 0.98(6) . . no
C4 H41 0.94(6) . . no
C4 H42 0.95(5) . . no
C5 H51 0.93(6) . . no
C5 H52 1.05(6) . . no
C6 H61 1.01(6) . . no
C6 H62 0.95(6) . . no
C7 H71 1.00(6) . . no
C7 H72 0.96(6) . . no
C8 H81 0.99(7) . . no
C8 H82 1.20(5) . . no
C9 H91 0.98(5) . . no
C9 H92 1.10(5) . . no
C10 H101 1.01(5) . . no
C10 H102 0.98(5) . . no
C11 H111 1.10(6) . . no
C11 H112 1.06(5) . . no
C12 H121 0.96(7) . . no
C12 H122 1.16(6) . . no

loop_
_geom_hbond_atom_site_label_D
_geom_hbond_atom_site_label_H
_geom_hbond_atom_site_label_A
_geom_hbond_distance_DH
_geom_hbond_distance_HA
_geom_hbond_distance_DA
_geom_hbond_angle_DHA
_geom_hbond_site_symmetry_A
_geom_hbond_publ_flag
N1 H(N11) O8 0.80(6) 2.59(6) 3.101(6) 123(4) 6_546 yes
N1 H(N11) O9 0.80(6) 2.38(5) 3.062(5) 143(5) 8_555 yes
N1 H(N12) O5 0.86(5) 2.19(5) 2.967(5) 151(6) 6_546 yes
N2 H(N22) O8 0.81(5) 2.27(5) 3.074(5) 171(7) 6_546 yes
N2 H(N22) O10 0.81(5) 2.59(6) 3.225(6) 136(5) 6_546 yes
N3 H(N31) O10 1.00(5) 2.31(5) 3.176(6) 145(4) 3_566 yes
N3 H(N32) O6 0.75(6) 2.53(6) 3.112(6) 136(5) 8_454 yes
N4 H(N41) O2 0.88(5) 2.55(6) 3.283(5) 141(5) 3_556 yes
N4 H(N41) O7 0.88(5) 2.42(5) 3.062(5) 131(4) 8_454 yes
N4 H(N42) O9 0.97(5) 2.27(5) 3.021(6) 134(4) . yes
C11 H112 O3 1.06(5) 2.53(5) 3.549(7) 161(4) 3_556 yes

loop_
_geom_torsion_atom_site_label_1
_geom_torsion_atom_site_label_2
_geom_torsion_atom_site_label_3
_geom_torsion_atom_site_label_4
_geom_torsion
_geom_torsion_site_symmetry_1
_geom_torsion_site_symmetry_2
_geom_torsion_site_symmetry_3
_geom_torsion_site_symmetry_4
_geom_torsion_publ_flag
O2 Cu1 O1 Cu2 11.95(11) . . . . no
O2 Cu1 O1 C1 169.0(3) . . . . no
O4 Cu1 O1 Cu2 162.27(11) . . . . no
O4 Cu1 O1 C1 -40.7(3) . . . . no
O5 Cu1 O1 Cu2 -80.54(14) . . . . no
O5 Cu1 O1 C1 76.5(3) . . . . no
O1 Cu1 O2 Cu2 -11.72(11) . . . . no
O1 Cu1 O2 C4 -147.9(2) . . . . no
O3 Cu1 O2 Cu2 160.49(10) . . . . no
O3 Cu1 O2 C4 24.4(3) . . . . no
O4 Cu1 O2 Cu2 -104.55(15) . . . . no
O4 Cu1 O2 C4 119.3(3) . . . . no
O5 Cu1 O2 Cu2 75.51(12) . . . . no
O5 Cu1 O2 C4 -60.6(2) . . . . no
O2 Cu1 O3 Cu3 152.22(10) . . . . no
O2 Cu1 O3 C7 -38.8(3) . . . . no
O4 Cu1 O3 Cu3 2.11(11) . . . . no
O4 Cu1 O3 C7 171.1(3) . . . . no
O5 Cu1 O3 Cu3 -117.35(14) . . . . no
O5 Cu1 O3 C7 51.6(3) . . . . no
O1 Cu1 O4 Cu3 167.55(11) . . . . no
O1 Cu1 O4 C10 -12.3(3) . . . . no
O2 Cu1 O4 Cu3 -105.07(18) . . . . no
O2 Cu1 O4 C10 75.1(4) . . . . no
O3 Cu1 O4 Cu3 -2.14(11) . . . . no
O3 Cu1 O4 C10 178.0(3) . . . . no
O5 Cu1 O4 Cu3 74.86(13) . . . . no
O5 Cu1 O4 C10 -105.0(3) . . . . no
O1 Cu1 O5 N5 24.2(4) . . . . no
O2 Cu1 O5 N5 -55.3(4) . . . . no
O3 Cu1 O5 N5 -162.7(4) . . . . no
O4 Cu1 O5 N5 124.7(4) . . . . no
O2 Cu2 O1 Cu1 -12.01(11) . . . . no
O2 Cu2 O1 C1 -168.8(3) . . . . no
O6 Cu2 O1 Cu1 75.86(12) . . . . no
O6 Cu2 O1 C1 -80.9(3) . . . . no
N1 Cu2 O1 Cu1 171.32(12) . . . . no
N1 Cu2 O1 C1 14.6(3) . . . . no
O7 Cu2 O1 Cu1 -98.63(12) 6_546 . . . no
O7 Cu2 O1 C1 104.6(3) 6_546 . . . no
O1 Cu2 O2 Cu1 11.67(11) . . . . no
O1 Cu2 O2 C4 149.4(3) . . . . no
O6 Cu2 O2 Cu1 -77.45(13) . . . . no
O6 Cu2 O2 C4 60.3(3) . . . . no
N2 Cu2 O2 Cu1 -169.46(14) . . . . no
N2 Cu2 O2 C4 -31.8(3) . . . . no
O7 Cu2 O2 Cu1 101.15(16) 6_546 . . . no
O7 Cu2 O2 C4 -121.1(3) 6_546 . . . no
O1 Cu2 O6 N5 -12.5(3) . . . . no
O2 Cu2 O6 N5 67.3(3) . . . . no
N1 Cu2 O6 N5 -108.2(3) . . . . no
N2 Cu2 O6 N5 162.3(3) . . . . no
O1 Cu2 N1 C3 3.9(3) . . . . no
O6 Cu2 N1 C3 93.2(3) . . . . no
N2 Cu2 N1 C3 -174.6(3) . . . . no
O7 Cu2 N1 C3 -84.9(3) 6_546 . . . no
O2 Cu2 N2 C6 30.4(3) . . . . no
O6 Cu2 N2 C6 -57.5(3) . . . . no
N1 Cu2 N2 C6 -153.1(3) . . . . no
O7 Cu2 N2 C6 116.8(3) 6_546 . . . no
O1 Cu2 O7 N5 -112.6(5) . . 6_546 6_546 no
O2 Cu2 O7 N5 167.6(5) . . 6_546 6_546 no
N1 Cu2 O7 N5 -16.8(5) . . 6_546 6_546 no
N2 Cu2 O7 N5 72.5(5) . . 6_546 6_546 no
O4 Cu3 O3 Cu1 -2.12(11) . . . . no
O4 Cu3 O3 C7 -171.0(3) . . . . no
O8 Cu3 O3 Cu1 84.07(13) . . . . no
O8 Cu3 O3 C7 -84.8(3) . . . . no
N3 Cu3 O3 Cu1 174.64(14) . . . . no
N3 Cu3 O3 C7 5.7(3) . . . . no
O3 Cu3 O4 Cu1 2.14(11) . . . . no
O3 Cu3 O4 C10 -178.0(3) . . . . no
O8 Cu3 O4 Cu1 -100.69(14) . . . . no
O8 Cu3 O4 C10 79.2(3) . . . . no
N4 Cu3 O4 Cu1 172.31(14) . . . . no
N4 Cu3 O4 C10 -7.8(4) . . . . no
O3 Cu3 O8 N6 156.8(4) . . . . no
O4 Cu3 O8 N6 -126.3(4) . . . . no
N3 Cu3 O8 N6 60.8(4) . . . . no
N4 Cu3 O8 N6 -30.9(4) . . . . no
O3 Cu3 N3 C9 11.3(4) . . . . no
O8 Cu3 N3 C9 113.6(4) . . . . no
N4 Cu3 N3 C9 -159.3(4) . . . . no
O4 Cu3 N4 C12 21.8(3) . . . . no
O8 Cu3 N4 C12 -66.9(3) . . . . no
N3 Cu3 N4 C12 -156.1(3) . . . . no
Cu1 O1 C1 C2 -141.0(3) . . . . no
Cu2 O1 C1 C2 9.9(6) . . . . no
Cu1 O2 C4 C5 179.4(2) . . . . no
Cu2 O2 C4 C5 52.7(4) . . . . no
Cu1 O3 C7 C8 -153.1(3) . . . . no
Cu3 O3 C7 C8 13.0(5) . . . . no
Cu1 O4 C10 C11 -155.8(3) . . . . no
Cu3 O4 C10 C11 24.4(6) . . . . no
Cu1 O5 N5 O6 47.1(6) . . . . no
Cu1 O5 N5 O7 -125.5(4) . . . . no
Cu2 O6 N5 O5 -49.8(5) . . . . no
Cu2 O6 N5 O7 122.7(5) . . . . no
Cu2 O7 N5 O5 -11.9(7) 6_556 . . . no
Cu2 O7 N5 O6 175.2(4) 6_556 . . . no
Cu3 O8 N6 O9 -14.1(6) . . . . no
Cu3 O8 N6 O10 166.1(3) . . . . no
Cu2 N1 C3 C2 -45.2(4) . . . . no
Cu2 N2 C6 C5 -50.6(5) . . . . no
Cu3 N3 C9 C8 -46.8(6) . . . . no
Cu3 N4 C12 C11 -53.9(5) . . . . no
O1 C1 C2 C3 -58.8(5) . . . . no
C1 C2 C3 N1 78.9(4) . . . . no
O2 C4 C5 C6 -70.1(5) . . . . no
C4 C5 C6 N2 68.6(5) . . . . no
O3 C7 C8 C9 -54.7(6) . . . . no
C7 C8 C9 N3 73.9(6) . . . . no
O4 C10 C11 C12 -56.9(6) . . . . no
C10 C11 C12 N4 74.9(6) . . . . no
